data_2216951
loop_
_publ_author_name
'Yong-Nian Qu'
'Long-Rui Pan'
'Yang-Gen Hu'

_publ_section_title 3-Phenyl-2-(prop-2-ynyloxy)-1-benzofuro[3,2-<i>d</i>]pyrimidin-4(3<i>H</i>)-one
_journal_coeditor_code BT2655
_journal_issue 1
_journal_name_full 'Acta Crystallographica Section E'
_journal_page_first o137
_journal_page_last o137
_journal_paper_doi 10.1107/S160053680706326X
_journal_volume 64
_journal_year 2008
_chemical_formula_iupac 'C19 H12 N2 O3'
_chemical_formula_moiety 'C19 H12 N2 O3'
_chemical_formula_sum 'C19 H12 N2 O3'
_chemical_formula_weight 316.31
_chemical_name_systematic
;
3-Phenyl-2-(prop-2-ynyloxy)-1-benzofuro[3,2-d]pyrimidin-4(3H)-one
;
_space_group_IT_number 14
_symmetry_cell_setting monoclinic
_symmetry_space_group_name_Hall '-P 2yn'
_symmetry_space_group_name_H-M 'P 1 21/n 1'
_atom_sites_solution_hydrogens geom
_atom_sites_solution_primary direct
_atom_sites_solution_secondary difmap
_audit_creation_method SHELXL-97
_cell_angle_alpha 90.00
_cell_angle_beta 104.645(2)
_cell_angle_gamma 90.00
_cell_formula_units_Z 4
_cell_length_a 12.6748(13)
_cell_length_b 7.1531(7)
_cell_length_c 17.5793(17)
_cell_measurement_reflns_used 3101
_cell_measurement_temperature 292(2)
_cell_measurement_theta_max 27.37
_cell_measurement_theta_min 2.39
_cell_volume 1542.0(3)
_computing_cell_refinement 'SAINT-Plus (Bruker, 2001)'
_computing_data_collection 'SMART (Bruker, 2001)'
_computing_data_reduction 'SAINT-Plus (Bruker, 2001)'
_computing_molecular_graphics 'PLATON (Spek, 2003)'
_computing_publication_material 'SHELXTL (Sheldrick, 2001)'
_computing_structure_refinement 'SHELXL97 (Sheldrick, 1997)'
_computing_structure_solution 'SHELXS97 (Sheldrick, 1997)'
_diffrn_ambient_temperature 292(2)
_diffrn_measured_fraction_theta_full 0.986
_diffrn_measured_fraction_theta_max 0.986
_diffrn_measurement_device_type 'Bruker SMART 4K CCD area-detector'
_diffrn_measurement_method '\f and \w scans'
_diffrn_radiation_monochromator graphite
_diffrn_radiation_source 'fine-focus sealed tube'
_diffrn_radiation_type MoK\a
_diffrn_radiation_wavelength 0.71073
_diffrn_reflns_av_R_equivalents 0.0413
_diffrn_reflns_av_sigmaI/netI 0.0381
_diffrn_reflns_limit_h_max 16
_diffrn_reflns_limit_h_min -8
_diffrn_reflns_limit_k_max 8
_diffrn_reflns_limit_k_min -9
_diffrn_reflns_limit_l_max 22
_diffrn_reflns_limit_l_min -22
_diffrn_reflns_number 9340
_diffrn_reflns_theta_full 27.48
_diffrn_reflns_theta_max 27.48
_diffrn_reflns_theta_min 1.78
_exptl_absorpt_coefficient_mu 0.094
_exptl_absorpt_correction_T_max 0.9944
_exptl_absorpt_correction_T_min 0.9723
_exptl_absorpt_correction_type multi-scan
_exptl_absorpt_process_details '(SADABS; Sheldrick, 2003)'
_exptl_crystal_colour colorless
_exptl_crystal_density_diffrn 1.362
_exptl_crystal_density_method 'not measured'
_exptl_crystal_description block
_exptl_crystal_F_000 656
_exptl_crystal_size_max 0.30
_exptl_crystal_size_mid 0.20
_exptl_crystal_size_min 0.06
_refine_diff_density_max 0.160
_refine_diff_density_min -0.218
_refine_ls_extinction_method none
_refine_ls_goodness_of_fit_ref 1.018
_refine_ls_hydrogen_treatment constr
_refine_ls_matrix_type full
_refine_ls_number_parameters 217
_refine_ls_number_reflns 3496
_refine_ls_number_restraints 0
_refine_ls_restrained_S_all 1.018
_refine_ls_R_factor_all 0.0605
_refine_ls_R_factor_gt 0.0461
_refine_ls_shift/su_max 0.001
_refine_ls_shift/su_mean 0.000
_refine_ls_structure_factor_coef Fsqd
_refine_ls_weighting_details 'calc w=1/[\s^2^(Fo^2^)+(0.0641P)^2^] where P=(Fo^2^+2Fc^2^)/3'
_refine_ls_weighting_scheme calc
_refine_ls_wR_factor_gt 0.1118
_refine_ls_wR_factor_ref 0.1192
_reflns_number_gt 2681
_reflns_number_total 3496
_reflns_threshold_expression I>2\s(I)
_cod_data_source_file bt2655.cif
_cod_data_source_block I
_cod_depositor_comments
;
The following automatic conversions were performed:
'_symmetry_cell_setting' value 'Monoclinic' changed to 'monoclinic'
according to '/home/saulius/struct/CIF-dictionaries/cif_core.dic'
dictionary named 'cif_core.dic' version 2.4.1 from 2010-06-29.

Automatic conversion script
Id: cif_fix_enum 1527 2010-12-29 10:47:43Z saulius 

The following automatic conversions were performed:

'_symmetry_cell_setting' value 'Monoclinic' changed to 'monoclinic'
according to /home/saulius/struct/CIF-dictionaries/cif_core.dic
dictionary named 'cif_core.dic' version 2.4.1 from 2010-06-29.

Automatic conversion script
Id: cif_fix_values 1715 2011-07-08 13:25:40Z adriana 
;
_cod_original_sg_symbol_H-M 'P 21/n'
_cod_database_code 2216951
_cod_database_fobs_code 2216951

loop_
_symmetry_equiv_pos_as_xyz
'x, y, z'
'-x+1/2, y+1/2, -z+1/2'
'-x, -y, -z'
'x-1/2, -y-1/2, z-1/2'

loop_
_atom_site_type_symbol
_atom_site_label
_atom_site_fract_x
_atom_site_fract_y
_atom_site_fract_z
_atom_site_U_iso_or_equiv
_atom_site_adp_type
_atom_site_calc_flag
_atom_site_refinement_flags
_atom_site_occupancy
C C1 1.05495(11) 0.81800(18) 0.22716(7) 0.0377(3) Uani d . 1
C C2 1.11240(12) 0.85724(19) 0.30421(8) 0.0455(4) Uani d . 1
H H2 1.1116 0.7745 0.3449 0.055 Uiso calc R 1
C C3 1.17039(12) 1.0220(2) 0.31838(9) 0.0510(4) Uani d . 1
H H3 1.2099 1.0502 0.3693 0.061 Uiso calc R 1
C C4 1.17078(13) 1.1476(2) 0.25748(10) 0.0522(4) Uani d . 1
H H4 1.2099 1.2584 0.2691 0.063 Uiso calc R 1
C C5 1.11500(12) 1.1122(2) 0.18077(9) 0.0482(4) Uani d . 1
H H5 1.1156 1.1953 0.1402 0.058 Uiso calc R 1
C C6 1.05806(11) 0.9455(2) 0.16777(7) 0.0403(3) Uani d . 1
C C7 0.95602(11) 0.7144(2) 0.11079(7) 0.0409(3) Uani d . 1
C C8 0.98690(11) 0.66798(18) 0.18824(7) 0.0380(3) Uani d . 1
C C9 0.88390(12) 0.6046(2) 0.05294(8) 0.0454(4) Uani d . 1
C C10 0.88737(11) 0.40745(19) 0.16784(7) 0.0397(3) Uani d . 1
C C11 0.88258(13) 0.1884(2) 0.26800(8) 0.0467(4) Uani d . 1
H H11A 0.9608 0.2064 0.2860 0.056 Uiso calc R 1
H H11B 0.8678 0.0561 0.2716 0.056 Uiso calc R 1
C C12 0.82912(12) 0.2919(2) 0.31909(8) 0.0456(4) Uani d . 1
C C13 0.78913(15) 0.3726(2) 0.36209(10) 0.0625(5) Uani d . 1
H H13 0.7572 0.4371 0.3964 0.075 Uiso calc R 1
C C14 0.76773(12) 0.32631(18) 0.03895(7) 0.0400(3) Uani d . 1
C C15 0.79825(13) 0.1850(2) -0.00388(8) 0.0468(4) Uani d . 1
H H15 0.8715 0.1633 -0.0009 0.056 Uiso calc R 1
C C16 0.71813(15) 0.0755(2) -0.05158(9) 0.0555(4) Uani d . 1
H H16 0.7378 -0.0211 -0.0806 0.067 Uiso calc R 1
C C17 0.60970(15) 0.1081(2) -0.05642(9) 0.0583(4) Uani d . 1
H H17 0.5563 0.0355 -0.0893 0.070 Uiso calc R 1
C C18 0.58085(13) 0.2486(3) -0.01233(10) 0.0612(5) Uani d . 1
H H18 0.5077 0.2693 -0.0146 0.073 Uiso calc R 1
C C19 0.65962(13) 0.3592(2) 0.03527(9) 0.0555(4) Uani d . 1
H H19 0.6399 0.4551 0.0646 0.067 Uiso calc R 1
N N1 0.95387(9) 0.50832(16) 0.21918(6) 0.0416(3) Uani d . 1
N N2 0.85008(9) 0.44489(16) 0.08854(6) 0.0413(3) Uani d . 1
O O1 0.99762(8) 0.88383(13) 0.09524(5) 0.0461(3) Uani d . 1
O O2 0.85057(11) 0.63467(16) -0.01731(6) 0.0670(4) Uani d . 1
O O3 0.84625(9) 0.24665(14) 0.18664(5) 0.0495(3) Uani d . 1

loop_
_atom_site_aniso_label
_atom_site_aniso_U_11
_atom_site_aniso_U_22
_atom_site_aniso_U_33
_atom_site_aniso_U_12
_atom_site_aniso_U_13
_atom_site_aniso_U_23
C1 0.0361(7) 0.0393(7) 0.0367(7) 0.0037(6) 0.0071(6) 0.0010(5)
C2 0.0483(8) 0.0460(9) 0.0378(7) 0.0050(6) 0.0027(6) 0.0011(6)
C3 0.0485(9) 0.0527(9) 0.0455(8) 0.0006(7) 0.0003(7) -0.0085(7)
C4 0.0470(9) 0.0486(9) 0.0597(9) -0.0061(7) 0.0112(7) -0.0075(7)
C5 0.0487(9) 0.0489(9) 0.0490(8) -0.0044(7) 0.0161(7) 0.0043(7)
C6 0.0378(7) 0.0472(8) 0.0356(7) 0.0017(6) 0.0087(6) -0.0002(6)
C7 0.0459(8) 0.0434(8) 0.0327(7) -0.0017(6) 0.0086(6) 0.0042(6)
C8 0.0382(7) 0.0410(8) 0.0331(7) 0.0049(6) 0.0055(6) 0.0014(5)
C9 0.0517(9) 0.0499(9) 0.0326(7) -0.0026(7) 0.0070(6) 0.0031(6)
C10 0.0450(8) 0.0407(7) 0.0319(7) 0.0003(6) 0.0070(6) 0.0028(6)
C11 0.0588(9) 0.0415(8) 0.0377(7) 0.0021(7) 0.0082(7) 0.0091(6)
C12 0.0475(9) 0.0474(9) 0.0390(8) -0.0010(7) 0.0055(6) 0.0067(6)
C13 0.0673(11) 0.0661(11) 0.0560(10) 0.0056(9) 0.0194(9) -0.0024(8)
C14 0.0468(8) 0.0405(8) 0.0295(6) 0.0001(6) 0.0040(6) 0.0004(5)
C15 0.0527(9) 0.0495(9) 0.0385(7) 0.0036(7) 0.0124(7) 0.0015(6)
C16 0.0757(12) 0.0456(9) 0.0444(8) 0.0005(8) 0.0135(8) -0.0092(7)
C17 0.0628(11) 0.0528(10) 0.0509(9) -0.0088(8) -0.0011(8) -0.0049(7)
C18 0.0433(9) 0.0667(11) 0.0666(11) 0.0016(8) 0.0009(8) -0.0073(9)
C19 0.0515(10) 0.0567(10) 0.0551(9) 0.0076(7) 0.0075(7) -0.0141(7)
N1 0.0489(7) 0.0410(7) 0.0319(6) -0.0009(5) 0.0048(5) 0.0028(5)
N2 0.0475(7) 0.0443(7) 0.0290(5) -0.0030(5) 0.0041(5) -0.0005(5)
O1 0.0533(6) 0.0497(6) 0.0342(5) -0.0078(5) 0.0087(4) 0.0047(4)
O2 0.0928(9) 0.0695(8) 0.0301(5) -0.0207(7) -0.0005(5) 0.0078(5)
O3 0.0649(7) 0.0460(6) 0.0339(5) -0.0101(5) 0.0058(5) 0.0040(4)

loop_
_atom_type_symbol
_atom_type_description
_atom_type_scat_dispersion_real
_atom_type_scat_dispersion_imag
_atom_type_scat_source
C C 0.0033 0.0016 'International Tables Vol C Tables 4.2.6.8 and 6.1.1.4'
H H 0.0000 0.0000 'International Tables Vol C Tables 4.2.6.8 and 6.1.1.4'
N N 0.0061 0.0033 'International Tables Vol C Tables 4.2.6.8 and 6.1.1.4'
O O 0.0106 0.0060 'International Tables Vol C Tables 4.2.6.8 and 6.1.1.4'

loop_
_geom_angle_atom_site_label_1
_geom_angle_atom_site_label_2
_geom_angle_atom_site_label_3
_geom_angle
C6 C1 C2 119.28(13)
C6 C1 C8 105.01(11)
C2 C1 C8 135.71(12)
C3 C2 C1 118.12(13)
C3 C2 H2 120.9
C1 C2 H2 120.9
C2 C3 C4 121.05(14)
C2 C3 H3 119.5
C4 C3 H3 119.5
C5 C4 C3 122.07(14)
C5 C4 H4 119.0
C3 C4 H4 119.0
C4 C5 C6 115.92(13)
C4 C5 H5 122.0
C6 C5 H5 122.0
C5 C6 O1 124.85(12)
C5 C6 C1 123.55(12)
O1 C6 C1 111.59(12)
C8 C7 O1 112.72(12)
C8 C7 C9 123.55(13)
O1 C7 C9 123.65(12)
C7 C8 N1 124.03(12)
C7 C8 C1 106.30(12)
N1 C8 C1 129.65(12)
O2 C9 N2 121.50(13)
O2 C9 C7 128.57(14)
N2 C9 C7 109.92(11)
N1 C10 O3 122.34(12)
N1 C10 N2 126.51(13)
O3 C10 N2 111.15(11)
O3 C11 C12 112.40(12)
O3 C11 H11A 109.1
C12 C11 H11A 109.1
O3 C11 H11B 109.1
C12 C11 H11B 109.1
H11A C11 H11B 107.9
C13 C12 C11 177.69(16)
C12 C13 H13 180.0
C15 C14 C19 121.04(13)
C15 C14 N2 119.98(13)
C19 C14 N2 118.98(12)
C14 C15 C16 118.90(15)
C14 C15 H15 120.6
C16 C15 H15 120.6
C17 C16 C15 120.66(14)
C17 C16 H16 119.7
C15 C16 H16 119.7
C18 C17 C16 119.57(15)
C18 C17 H17 120.2
C16 C17 H17 120.2
C17 C18 C19 120.47(16)
C17 C18 H18 119.8
C19 C18 H18 119.8
C14 C19 C18 119.36(14)
C14 C19 H19 120.3
C18 C19 H19 120.3
C10 N1 C8 113.50(11)
C10 N2 C9 122.46(11)
C10 N2 C14 120.23(11)
C9 N2 C14 117.18(10)
C7 O1 C6 104.37(10)
C10 O3 C11 116.41(11)

loop_
_geom_bond_atom_site_label_1
_geom_bond_atom_site_label_2
_geom_bond_distance
C1 C6 1.3941(19)
C1 C2 1.3946(18)
C1 C8 1.4371(18)
C2 C3 1.378(2)
C2 H2 0.9300
C3 C4 1.398(2)
C3 H3 0.9300
C4 C5 1.379(2)
C4 H4 0.9300
C5 C6 1.383(2)
C5 H5 0.9300
C6 O1 1.3832(15)
C7 C8 1.3593(18)
C7 O1 1.3766(16)
C7 C9 1.4200(19)
C8 N1 1.3749(16)
C9 O2 1.2190(16)
C9 N2 1.4199(18)
C10 N1 1.2888(17)
C10 O3 1.3382(16)
C10 N2 1.3804(16)
C11 O3 1.4486(15)
C11 C12 1.457(2)
C11 H11A 0.9700
C11 H11B 0.9700
C12 C13 1.164(2)
C13 H13 0.9300
C14 C15 1.3731(19)
C14 C19 1.376(2)
C14 N2 1.4522(17)
C15 C16 1.385(2)
C15 H15 0.9300
C16 C17 1.375(2)
C16 H16 0.9300
C17 C18 1.374(2)
C17 H17 0.9300
C18 C19 1.378(2)
C18 H18 0.9300
C19 H19 0.9300

loop_
_geom_hbond_atom_site_label_D
_geom_hbond_atom_site_label_H
_geom_hbond_atom_site_label_A
_geom_hbond_site_symmetry_A
_geom_hbond_distance_DH
_geom_hbond_distance_HA
_geom_hbond_distance_DA
_geom_hbond_angle_DHA
C3 H3 Cg1 4_676 0.93 2.78 3.5290(10) 138
C4 H4 Cg2 2_755 0.93 2.81 3.6410(10) 150
C11 H11A Cg2 1_545 0.97 2.76 3.4020(10) 124
C31 H13 Cg1 2_655 0.93 2.77 3.5210(10) 139

loop_
_geom_torsion_atom_site_label_1
_geom_torsion_atom_site_label_2
_geom_torsion_atom_site_label_3
_geom_torsion_atom_site_label_4
_geom_torsion
C6 C1 C2 C3 0.0(2)
C8 C1 C2 C3 179.90(15)
C1 C2 C3 C4 0.7(2)
C2 C3 C4 C5 -0.9(2)
C3 C4 C5 C6 0.4(2)
C4 C5 C6 O1 -179.66(13)
C4 C5 C6 C1 0.3(2)
C2 C1 C6 C5 -0.5(2)
C8 C1 C6 C5 179.57(13)
C2 C1 C6 O1 179.48(12)
C8 C1 C6 O1 -0.48(14)
O1 C7 C8 N1 178.20(12)
C9 C7 C8 N1 1.4(2)
O1 C7 C8 C1 -0.37(16)
C9 C7 C8 C1 -177.17(13)
C6 C1 C8 C7 0.50(14)
C2 C1 C8 C7 -179.45(15)
C6 C1 C8 N1 -177.95(13)
C2 C1 C8 N1 2.1(3)
C8 C7 C9 O2 179.20(15)
O1 C7 C9 O2 2.7(3)
C8 C7 C9 N2 0.5(2)
O1 C7 C9 N2 -176.00(12)
O3 C11 C12 C13 -164(4)
C19 C14 C15 C16 0.3(2)
N2 C14 C15 C16 -179.10(12)
C14 C15 C16 C17 0.4(2)
C15 C16 C17 C18 -1.2(2)
C16 C17 C18 C19 1.4(3)
C15 C14 C19 C18 -0.1(2)
N2 C14 C19 C18 179.27(14)
C17 C18 C19 C14 -0.7(3)
O3 C10 N1 C8 179.94(12)
N2 C10 N1 C8 0.8(2)
C7 C8 N1 C10 -1.97(19)
C1 C8 N1 C10 176.24(13)
N1 C10 N2 C9 1.1(2)
O3 C10 N2 C9 -178.16(12)
N1 C10 N2 C14 -174.64(13)
O3 C10 N2 C14 6.10(17)
O2 C9 N2 C10 179.54(13)
C7 C9 N2 C10 -1.62(19)
O2 C9 N2 C14 -4.6(2)
C7 C9 N2 C14 174.25(12)
C15 C14 N2 C10 -96.71(16)
C19 C14 N2 C10 83.87(17)
C15 C14 N2 C9 87.32(15)
C19 C14 N2 C9 -92.09(16)
C8 C7 O1 C6 0.08(15)
C9 C7 O1 C6 176.88(13)
C5 C6 O1 C7 -179.79(13)
C1 C6 O1 C7 0.26(14)
N1 C10 O3 C11 -1.5(2)
N2 C10 O3 C11 177.81(11)
C12 C11 O3 C10 77.20(16)

loop_
_cod_related_entry_id
_cod_related_entry_database
_cod_related_entry_code
1 ChemSpider 21119698
